data_7221470
loop_
_publ_author_name
'Burschka, C.'

_publ_section_title
;
 Kristallstruktur von N H4 Cu S4
;
_journal_name_full
;
Zeitschrift fuer Naturforschung, Teil B. Anorganische Chemie, Organische 
Chemie (33,1978-41,1986)
;
_journal_page_first 1511
_journal_page_last 1513
_journal_volume 35
_journal_year 1980
_chemical_formula_sum 'Cu H4 N S4'
_chemical_name_systematic 'N H4 Cu S4'
_space_group_IT_number 19
_symmetry_space_group_name_Hall 'P 2ac 2ab'
_symmetry_space_group_name_H-M 'P 21 21 21'
_cell_angle_alpha 90
_cell_angle_beta 90
_cell_angle_gamma 90
_cell_formula_units_Z 4
_cell_length_a 5.249
_cell_length_b 8.444
_cell_length_c 12.782
_cell_volume 566.531
_citation_journal_id_ASTM ZNBAD2
_cod_data_source_file Burschka_ZNBAD2_1980_7.cif
_cod_data_source_block H4Cu1N1S4
_cod_original_cell_volume 566.5309
_cod_original_formula_sum 'H4 Cu1 N1 S4'
_cod_database_code 7221470

loop_
_symmetry_equiv_pos_as_xyz
x,y,z
-x+1/2,-y,z+1/2
x+1/2,-y+1/2,-z
-x,y+1/2,-z+1/2

loop_
_atom_site_label
_atom_site_type_symbol
_atom_site_fract_x
_atom_site_fract_y
_atom_site_fract_z
_atom_site_occupancy
_atom_site_U_iso_or_equiv
N1 N-3 0.1615 0.0668 0.1577 1 0.0
S1 S 0.3704 0.3027 0.4 1 0.0
S4 S 0.169 -0.1054 0.3924 1 0.0
S2 S -0.372 0.1416 0.335 1 0.0
Cu1 Cu+1 0.0247 0.145 0.434 1 0.0
S3 S -0.4466 -0.0704 0.4141 1 0.0
